data_2009391
loop_
_publ_author_name
'Herdtweck, Eberhardt'
'Ziche, Wolfgang'
'Auner, Norbert'

_publ_contact_author
;
Dr. E. Herdtweck
Anorganisch-chemisches Institut der Technischen Universit\"at M\"unchen
Lichtenbergstrasse 4
W-8046 Garching
Germany
;
_publ_section_title
;
 1-Chloro-1,2,2-triphenylethene, C~20~H~15~Cl
;
_journal_issue 1
_journal_name_full 'Acta Crystallographica Section C'
_journal_page_first 81
_journal_page_last 83
_journal_paper_doi 10.1107/S0108270193007115
_journal_volume 50
_journal_year 1994
_chemical_formula_moiety 'C20 H15 Cl'
_chemical_formula_sum 'C20 H15 Cl'
_chemical_formula_weight 290.8
_chemical_melting_point 453
_chemical_name_systematic
;
1-chloro-1,2,2-triphenylethene
;
_symmetry_cell_setting orthorhombic
_symmetry_space_group_name_H-M 'P b c a'
_audit_creation_method 'PLATON TABLE ACC option'
_cell_angle_alpha 90
_cell_angle_beta 90
_cell_angle_gamma 90
_cell_formula_units_Z 8
_cell_length_a 9.063(2)
_cell_length_b 18.205(2)
_cell_length_c 18.6810(10)
_cell_measurement_reflns_used 25
_cell_measurement_temperature 293
_cell_measurement_theta_max 24.7
_cell_measurement_theta_min 17.5
_cell_volume 3082.2(8)
_computing_cell_refinement 'CAD-4 software; SET4-CELDIM (de Boer & Duisenberg, 1984)'
_computing_data_collection 'CAD-4 software (Enraf-Nonius, 1988)'
_computing_data_reduction
;STRUXIII (Schmidt, Birkhahn, Massa, Kiprof & Herdtweck, 1987); SDP (Frenz,
 1988)
;
_computing_publication_material 'PLATON92 (Spek, 1990)'
_computing_structure_refinement SDP
_computing_structure_solution
;MULTAN11/82 (Main, Fiske, Hull, Lessinger, Germain, Declercq, & Woolfson,
 1982)
;
_diffrn_ambient_temperature 293
_diffrn_measurement_device 'Enraf-Nonius CAD-4'
_diffrn_measurement_method \w/2\q
_diffrn_radiation_monochromator graphite
_diffrn_radiation_source 'X-ray tube'
_diffrn_radiation_type MoK\a
_diffrn_radiation_wavelength 0.71073
_diffrn_reflns_number 3084
_diffrn_reflns_reduction_process
;
;
_diffrn_reflns_theta_max 25.0
_diffrn_reflns_theta_min 1.0
_diffrn_standards_decay_% 1.3
_diffrn_standards_interval_time 60
_diffrn_standards_number 3
_exptl_crystal_colour colourless
_exptl_crystal_density_diffrn 1.253
_exptl_crystal_description prism
_exptl_crystal_F_000 1216
_exptl_crystal_size_max 0.50
_exptl_crystal_size_mid 0.50
_exptl_crystal_size_min 0.50
_refine_diff_density_max .20
_refine_diff_density_min -.29
_refine_ls_abs_structure_details
;
;
_refine_ls_extinction_method none
_refine_ls_goodness_of_fit_all 3.154
_refine_ls_goodness_of_fit_obs 3.154
_refine_ls_hydrogen_treatment refall
_refine_ls_matrix_type full
_refine_ls_number_parameters 250
_refine_ls_number_reflns 2283
_refine_ls_R_factor_all .055
_refine_ls_R_factor_obs .055
_refine_ls_shift/esd_max .001
_refine_ls_structure_factor_coef F
_refine_ls_weighting_details 'w = 1/\s^2^(F~o~)'
_refine_ls_weighting_scheme calc
_refine_ls_wR_factor_all .035
_refine_ls_wR_factor_obs .035
_reflns_number_observed 2283
_reflns_number_total 2283
_reflns_observed_criterion I>0.0
_cod_data_source_file ka1043.cif
_cod_data_source_block AUNA-0146
_cod_depositor_comments
;
The following automatic conversions were performed:
'_symmetry_cell_setting' value 'Orthorhombic' changed to 'orthorhombic'
according to '/home/saulius/struct/CIF-dictionaries/cif_core.dic'
dictionary named 'cif_core.dic' version 2.4.1 from 2010-06-29.

Automatic conversion script
Id: cif_fix_enum 1527 2010-12-29 10:47:43Z saulius 

The following automatic conversions were performed:

'_symmetry_cell_setting' value 'Orthorhombic' changed to
'orthorhombic' according to
/home/saulius/struct/CIF-dictionaries/cif_core.dic dictionary named
'cif_core.dic' version 2.4.1 from 2010-06-29.

Automatic conversion script
Id: cif_fix_values 1715 2011-07-08 13:25:40Z adriana 

The following automatic conversions were performed:

'_refine_ls_weighting_scheme' value 'w = 1/\s^2^(F~o~)' was changed
to 'calc'. New tag '_refine_ls_weighting_details' was created. The
value of the new tag was set to 'w = 1/\s^2^(F~o~)'.

Automatic conversion script
Id: cif_fix_values 3143 2015-03-26 13:38:13Z robertas 
;
_cod_original_cell_volume 3082.2(7)
_cod_database_code 2009391

loop_
_atom_site_aniso_label
_atom_site_aniso_U_11
_atom_site_aniso_U_22
_atom_site_aniso_U_33
_atom_site_aniso_U_12
_atom_site_aniso_U_13
_atom_site_aniso_U_23
Cl 0.1257(5) 0.0722(3) 0.0481(4) 0.0113(9) -0.0230(8) 0.0057(7)
C1 0.0499(13) 0.0546(12) 0.0407(11) 0.001(2) -0.005(2) 0.001(2)
C2 0.0373(12) 0.0502(12) 0.0433(11) 0.004(2) -0.002(2) -0.002(2)
C11 0.0561(13) 0.0406(10) 0.0412(11) -0.002(2) 0.007(2) 0.0010(19)
C12 0.0571(14) 0.0512(13) 0.0590(12) 0.002(3) 0.003(2) -0.008(2)
C13 0.0843(18) 0.0633(15) 0.0624(14) -0.017(3) -0.002(3) -0.013(3)
C14 0.116(2) 0.0435(13) 0.0743(14) -0.007(3) 0.020(4) -0.013(2)
C15 0.094(2) 0.0475(13) 0.0817(16) 0.014(3) 0.018(3) 0.005(3)
C16 0.0643(16) 0.0484(12) 0.0617(14) 0.006(2) 0.003(3) 0.005(2)
C21 0.0428(12) 0.0361(10) 0.0396(11) 0.000(2) -0.003(2) -0.0047(19)
C22 0.0455(12) 0.0452(12) 0.0453(11) 0.004(2) 0.000(2) -0.007(2)
C23 0.0543(14) 0.0487(13) 0.0571(12) 0.008(2) -0.016(2) -0.002(2)
C24 0.0737(16) 0.0564(13) 0.0405(11) -0.001(3) -0.011(2) 0.002(2)
C25 0.0680(15) 0.0606(13) 0.0410(11) -0.001(3) 0.009(2) -0.005(2)
C26 0.0480(13) 0.0495(12) 0.0463(11) 0.008(2) 0.001(2) -0.002(2)
C31 0.0486(12) 0.0497(10) 0.0387(9) 0.010(2) -0.006(2) -0.009(2)
C32 0.0727(16) 0.0526(12) 0.0449(11) 0.009(3) -0.009(2) -0.003(2)
C33 0.099(2) 0.0480(12) 0.0741(14) 0.001(3) -0.023(3) -0.007(2)
C34 0.0977(19) 0.0806(15) 0.0690(14) 0.027(3) -0.017(3) -0.036(3)
C35 0.0856(18) 0.110(2) 0.0603(14) 0.002(4) 0.011(3) -0.033(3)
C36 0.0649(15) 0.0774(17) 0.0569(12) -0.004(3) 0.008(3) -0.018(2)

loop_
_atom_site_label
_atom_site_fract_x
_atom_site_fract_y
_atom_site_fract_z
_atom_site_U_iso_or_equiv
Cl 0.30323(9) 0.17018(3) 0.29441(3) 0.0820(2)
C1 0.2460(2) 0.19681(11) 0.20818(10) 0.0484(7)
C2 0.2098(2) 0.26600(10) 0.19560(10) 0.0436(7)
C11 0.2457(2) 0.13379(10) 0.15750(9) 0.0460(7)
C12 0.1279(2) 0.12224(12) 0.11184(11) 0.0558(8)
C13 0.1273(3) 0.06261(13) 0.06562(12) 0.0700(9)
C14 0.2446(3) 0.01493(11) 0.06514(12) 0.0779(9)
C15 0.3623(3) 0.02603(12) 0.10975(13) 0.0744(10)
C16 0.3629(3) 0.08465(11) 0.15617(11) 0.0581(8)
C21 0.1777(2) 0.29012(10) 0.12015(10) 0.0395(6)
C22 0.0462(2) 0.32543(11) 0.10462(10) 0.0453(7)
C23 0.0160(2) 0.34782(11) 0.03536(10) 0.0534(8)
C24 0.1158(3) 0.33569(12) -0.01866(10) 0.0569(8)
C25 0.2466(3) 0.30113(12) -0.00350(10) 0.0565(8)
C26 0.2783(2) 0.27859(11) 0.06558(10) 0.0479(7)
C31 0.2035(2) 0.32546(10) 0.25102(10) 0.0457(6)
C32 0.2713(3) 0.39178(11) 0.23685(10) 0.0567(8)
C33 0.2672(3) 0.44823(12) 0.28678(12) 0.0737(9)
C34 0.1948(3) 0.43775(13) 0.35084(12) 0.0824(9)
C35 0.1275(3) 0.37306(15) 0.36495(12) 0.0853(10)
C36 0.1307(3) 0.31659(13) 0.31569(11) 0.0664(9)
H121 0.046(2) 0.1563(9) 0.1120(9) 0.022(5)
H131 0.041(2) 0.0574(10) 0.0349(9) 0.036(6)
H141 0.239(2) -0.0241(11) 0.0354(10) 0.051(7)
H151 0.451(2) -0.0052(10) 0.1092(10) 0.047(7)
H161 0.448(2) 0.0932(10) 0.1881(9) 0.035(6)
H221 -0.0237(19) 0.3344(9) 0.1414(8) 0.015(5)
H231 -0.0722(18) 0.3730(9) 0.0251(8) 0.015(5)
H241 0.090(2) 0.3515(9) -0.0671(9) 0.023(5)
H251 0.321(2) 0.2904(10) -0.0391(9) 0.037(6)
H261 0.3708(18) 0.2540(9) 0.0765(8) 0.017(5)
H321 0.3236(18) 0.3998(9) 0.1932(8) 0.020(5)
H331 0.318(2) 0.4900(9) 0.2730(9) 0.028(6)
H341 0.195(2) 0.4774(11) 0.3837(10) 0.052(7)
H351 0.069(3) 0.3642(13) 0.4124(12) 0.086(9)
H361 0.076(2) 0.2704(10) 0.3247(9) 0.037(6)

loop_
_atom_type_symbol
_atom_type_scat_dispersion_real
_atom_type_scat_dispersion_imag
_atom_type_scat_source
C .002 .002 International_Tables_Vol_IV_Table_2.2B
H 0 0 International_Tables_Vol_IV_Table_2.2B
Cl .132 .159 International_Tables_Vol_IV_Table_2.2B

loop_
_geom_angle_atom_site_label_1
_geom_angle_atom_site_label_2
_geom_angle_atom_site_label_3
_geom_angle
_geom_angle_publ_flag
Cl C1 C2 119.86(15) yes
Cl C1 C11 111.75(14) yes
C2 C1 C11 128.39(17) yes
C1 C2 C21 119.49(17) yes
C1 C2 C31 125.06(17) yes
C21 C2 C31 115.40(15) no
C1 C11 C12 120.76(17) no
C1 C11 C16 120.45(17) no
C12 C11 C16 118.79(18) no
C11 C12 C13 120.40(19) no
C12 C13 C14 119.7(2) no
C13 C14 C15 120.4(2) no
C14 C15 C16 120.1(2) no
C11 C16 C15 120.5(2) no
C2 C21 C22 119.87(16) no
C2 C21 C26 121.23(16) no
C22 C21 C26 118.89(17) no
C21 C22 C23 120.19(17) no
C22 C23 C24 120.63(18) no
C23 C24 C25 119.43(18) no
C24 C25 C26 120.5(2) no
C21 C26 C25 120.34(19) no
C2 C31 C32 118.83(17) no
C2 C31 C36 122.41(18) no
C32 C31 C36 118.75(18) no
C31 C32 C33 120.4(2) no
C32 C33 C34 119.6(2) no
C33 C34 C35 120.3(2) no
C34 C35 C36 120.6(2) no
C31 C36 C35 120.3(2) no
C11 C12 H121 119.6(10) no
C13 C12 H121 120.0(10) no
C12 C13 H131 116.5(11) no
C14 C13 H131 123.8(11) no
C13 C14 H141 117.3(12) no
C15 C14 H141 122.3(12) no
C14 C15 H151 123.0(11) no
C16 C15 H151 116.8(11) no
C11 C16 H161 119.0(11) no
C15 C16 H161 120.4(11) no
C21 C22 H221 120.2(10) no
C23 C22 H221 119.6(10) no
C22 C23 H231 120.1(9) no
C24 C23 H231 119.2(9) no
C23 C24 H241 118.4(11) no
C25 C24 H241 122.2(11) no
C24 C25 H251 123.6(11) no
C26 C25 H251 115.9(11) no
C21 C26 H261 118.9(9) no
C25 C26 H261 120.7(9) no
C31 C32 H321 121.2(10) no
C33 C32 H321 118.3(10) no
C32 C33 H331 114.1(11) no
C34 C33 H331 126.3(11) no
C33 C34 H341 117.1(12) no
C35 C34 H341 122.6(12) no
C34 C35 H351 121.9(13) no
C36 C35 H351 117.5(13) no
C31 C36 H361 119.0(10) no
C35 C36 H361 120.6(10) no

loop_
_geom_bond_atom_site_label_1
_geom_bond_atom_site_label_2
_geom_bond_site_symmetry_1
_geom_bond_site_symmetry_2
_geom_bond_distance
_geom_bond_publ_flag
Cl C1 . . 1.760(2) yes
C1 C2 . . 1.323(3) yes
C1 C11 . . 1.487(3) yes
C2 C21 . . 1.505(3) yes
C2 C31 . . 1.499(3) yes
C11 C12 . . 1.383(3) no
C11 C16 . . 1.389(3) no
C12 C13 . . 1.387(3) no
C13 C14 . . 1.372(4) no
C14 C15 . . 1.369(4) no
C15 C16 . . 1.375(3) no
C21 C22 . . 1.385(3) no
C21 C26 . . 1.384(3) no
C22 C23 . . 1.384(3) no
C23 C24 . . 1.373(3) no
C24 C25 . . 1.372(4) no
C25 C26 . . 1.384(3) no
C31 C32 . . 1.380(3) no
C31 C36 . . 1.386(3) no
C32 C33 . . 1.388(3) no
C33 C34 . . 1.378(3) no
C34 C35 . . 1.352(4) no
C35 C36 . . 1.380(3) no
C12 H121 . . 0.967(18) no
C13 H131 . . 0.975(18) no
C14 H141 . . 0.90(2) no
C15 H151 . . 0.985(18) no
C16 H161 . . 0.987(18) no
C22 H221 . . 0.949(16) no
C23 H231 . . 0.941(16) no
C24 H241 . . 0.978(17) no
C25 H251 . . 0.967(18) no
C26 H261 . . 0.972(16) no
C32 H321 . . 0.954(15) no
C33 H331 . . 0.925(17) no
C34 H341 . . 0.95(2) no
C35 H351 . . 1.05(2) no
C36 H361 . . 0.991(18) no
